data_4082854
loop_
_publ_author_name
'Klitzke, Joice S.'
'Roisnel, Thierry'
'Kirillov, Evgeny'
'Casagrande, Osvaldo de L.'
'Carpentier, Jean-Fran\,cois'

_publ_section_title
;
 DiscreteO-Lactate and \b-Alkoxybutyrate Aluminum
 Pyridine--Bis(naphtholate) Complexes: Models for Mechanistic
 Investigations in the Ring-Opening Polymerization of Lactides and
 \b-Lactones
;
_journal_issue 20
_journal_name_full Organometallics
_journal_page_first 5693
_journal_paper_doi 10.1021/om401214q
_journal_volume 33
_journal_year 2014
_chemical_compound_source 'synthesis as described'
_chemical_formula_moiety 'C67 H51 Al F3 N O5 Si2'
_chemical_formula_sum 'C67 H51 Al F3 N O5 Si2'
_chemical_formula_weight 1090.25
_chemical_name_systematic
;
 ?
;
_space_group_IT_number 2
_symmetry_cell_setting triclinic
_symmetry_Int_Tables_number 2
_symmetry_space_group_name_Hall '-P 1'
_symmetry_space_group_name_H-M 'P -1'
_atom_sites_solution_hydrogens geom
_atom_sites_solution_primary direct
_atom_sites_solution_secondary difmap
_audit_conform_dict_location ftp://ftp.iucr.org/pub/cif_core.dic
_audit_conform_dict_name cif_core.dic
_audit_conform_dict_version 2.4.3
_audit_creation_date 2014-01-10T09:47:54-00:00
_audit_creation_method 'WinGX routine CIF_UPDATE'
_cell_angle_alpha 79.851(18)
_cell_angle_beta 72.166(15)
_cell_angle_gamma 85.080(16)
_cell_formula_units_Z 2
_cell_length_a 12.613(5)
_cell_length_b 14.577(6)
_cell_length_c 19.572(7)
_cell_measurement_reflns_used 5265
_cell_measurement_temperature 150(2)
_cell_measurement_theta_max 25.26
_cell_measurement_theta_min 2.53
_cell_measurement_wavelength 0.71073
_cell_volume 3370(2)
_computing_cell_refinement 'Bruker SMART (Bruker, 2002)'
_computing_data_collection 'Bruker SAINT (Bruker, 2002)'
_computing_data_reduction 'Bruker SAINT (Bruker, 2002)'
_computing_molecular_graphics 'Ortep-3 for Windows (Farrugia, 1997)'
_computing_publication_material
;
           WinGX publication routines (Farrugia, 2012),
           CRYSCAL (T. Roisnel, local program)
;
_computing_structure_refinement 'SHELXL-97 (Sheldrick, 1997)'
_computing_structure_solution 'SIR97 (Altomare et al., 1999)'
_diffrn_ambient_temperature 150(2)
_diffrn_detector 'CCD plate'
_diffrn_measured_fraction_theta_full 0.981
_diffrn_measured_fraction_theta_max 0.976
_diffrn_measurement_device_type 'APEXII, Bruker-AXS'
_diffrn_measurement_method 'CCD rotation images, thin slices'
_diffrn_radiation_monochromator graphite
_diffrn_radiation_probe x-ray
_diffrn_radiation_type MoK\a
_diffrn_radiation_wavelength 0.71073
_diffrn_reflns_av_R_equivalents 0.0491
_diffrn_reflns_av_unetI/netI 0.0623
_diffrn_reflns_limit_h_max 16
_diffrn_reflns_limit_h_min -16
_diffrn_reflns_limit_k_max 18
_diffrn_reflns_limit_k_min -18
_diffrn_reflns_limit_l_max 25
_diffrn_reflns_limit_l_min -25
_diffrn_reflns_number 45953
_diffrn_reflns_theta_full 25
_diffrn_reflns_theta_max 27.49
_diffrn_reflns_theta_min 2.95
_exptl_absorpt_coefficient_mu 0.118
_exptl_absorpt_correction_T_max 0.989
_exptl_absorpt_correction_T_min 0.860
_exptl_absorpt_correction_type multi-scan
_exptl_absorpt_process_details
;
  [Sheldrick, G.M. (2002). SADABS Bruker AXS Inc., Madison, Wisconsin, USA]
;
_exptl_crystal_colour yellow
_exptl_crystal_density_diffrn 1.074
_exptl_crystal_density_method 'not measured'
_exptl_crystal_description block
_exptl_crystal_F_000 1136
_exptl_crystal_size_max 0.22
_exptl_crystal_size_mid 0.16
_exptl_crystal_size_min 0.09
_platon_squeeze_details
;
;
_refine_diff_density_max 1.027
_refine_diff_density_min -0.974
_refine_diff_density_rms 0.081
_refine_ls_extinction_method none
_refine_ls_goodness_of_fit_ref 1.12
_refine_ls_hydrogen_treatment constr
_refine_ls_matrix_type full
_refine_ls_number_parameters 650
_refine_ls_number_reflns 15081
_refine_ls_number_restraints 0
_refine_ls_restrained_S_all 1.12
_refine_ls_R_factor_all 0.115
_refine_ls_R_factor_gt 0.0826
_refine_ls_shift/su_max 0.001
_refine_ls_shift/su_mean 0
_refine_ls_structure_factor_coef Fsqd
_refine_ls_weighting_details 'calc w=1/[\s^2^(Fo^2^)+(0.1589P)^2^+0.4623P] where P=(Fo^2^+2Fc^2^)/3'
_refine_ls_weighting_scheme calc
_refine_ls_wR_factor_gt 0.2515
_refine_ls_wR_factor_ref 0.2743
_reflns_number_gt 9697
_reflns_number_total 15081
_reflns_threshold_expression >2sigma(I)
_cod_data_source_file om401214q_si_001.cif
_cod_data_source_block complex6a
_cod_database_code 4082854

loop_
_symmetry_equiv_pos_as_xyz
'x, y, z'
'-x, -y, -z'

loop_
_atom_site_label
_atom_site_type_symbol
_atom_site_fract_x
_atom_site_fract_y
_atom_site_fract_z
_atom_site_U_iso_or_equiv
_atom_site_adp_type
_atom_site_occupancy
_atom_site_symmetry_multiplicity
_atom_site_calc_flag
_atom_site_refinement_flags
_atom_site_disorder_assembly
_atom_site_disorder_group
Al1 Al 0.61200(7) 0.32143(6) 0.78984(4) 0.0286(2) Uani 1 1 d . . .
Si1 Si 0.89588(8) 0.27167(9) 0.57885(5) 0.0524(3) Uani 1 1 d . . .
Si2 Si 0.34085(6) 0.08334(5) 0.91095(4) 0.0292(2) Uani 1 1 d . . .
N1 N 0.68263(19) 0.34169(16) 0.86537(12) 0.0282(5) Uani 1 1 d . B .
C2 C 0.6217(2) 0.32119(19) 0.93732(15) 0.0293(6) Uani 1 1 d . . .
C3 C 0.6733(3) 0.3139(2) 0.99203(17) 0.0370(7) Uani 1 1 d . B .
H3 H 0.6307 0.3008 1.0417 0.044 Uiso 1 1 calc R . .
C4 C 0.7861(3) 0.3258(2) 0.97340(17) 0.0398(7) Uani 1 1 d . . .
H4 H 0.8225 0.3176 1.0101 0.048 Uiso 1 1 calc R B .
C5 C 0.8465(3) 0.3498(2) 0.90116(17) 0.0365(7) Uani 1 1 d . B .
H5 H 0.9241 0.3598 0.8882 0.044 Uiso 1 1 calc R . .
C6 C 0.7931(2) 0.35945(19) 0.84736(15) 0.0302(6) Uani 1 1 d . . .
O11 O 0.74259(17) 0.29413(15) 0.72969(11) 0.0350(5) Uani 1 1 d . A .
C12 C 0.8374(2) 0.3386(2) 0.71724(16) 0.0318(6) Uani 1 1 d . . .
C13 C 0.9182(3) 0.3363(2) 0.64737(16) 0.0384(7) Uani 1 1 d . A .
C14 C 1.0139(3) 0.3854(2) 0.63104(18) 0.0430(8) Uani 1 1 d . . .
H14 H 1.0685 0.3833 0.5854 0.052 Uiso 1 1 calc R A .
C15 C 1.0344(3) 0.4394(2) 0.67978(18) 0.0392(7) Uani 1 1 d . A .
C16 C 1.1296(3) 0.4945(3) 0.6583(2) 0.0519(9) Uani 1 1 d . . .
H16 H 1.1832 0.4919 0.6124 0.062 Uiso 1 1 calc R A .
C17 C 1.1460(3) 0.5518(3) 0.7026(2) 0.0586(10) Uani 1 1 d . A .
H17 H 1.2107 0.5879 0.688 0.07 Uiso 1 1 calc R . .
C18 C 1.0657(3) 0.5557(3) 0.7694(2) 0.0521(9) Uani 1 1 d . . .
H18 H 1.0747 0.5974 0.7994 0.062 Uiso 1 1 calc R A .
C19 C 0.9739(3) 0.5012(2) 0.79316(19) 0.0426(8) Uani 1 1 d . A .
H19 H 0.922 0.5045 0.8396 0.051 Uiso 1 1 calc R . .
C20 C 0.9552(2) 0.4393(2) 0.74914(17) 0.0361(7) Uani 1 1 d . . .
C21 C 0.8589(2) 0.3809(2) 0.77023(16) 0.0322(6) Uani 1 1 d . A .
C22 C 1.0263(3) 0.2835(3) 0.49840(19) 0.0562(10) Uani 1 1 d . A .
C23 C 1.0339(4) 0.3474(4) 0.4345(2) 0.0804(16) Uani 1 1 d . . .
H23 H 0.9703 0.3854 0.4306 0.097 Uiso 1 1 calc R A .
C24 C 1.1298(4) 0.3568(5) 0.3779(2) 0.0916(18) Uani 1 1 d . A .
H24 H 1.1324 0.4015 0.3358 0.11 Uiso 1 1 calc R . .
C25 C 1.2226(4) 0.3018(4) 0.3814(3) 0.0780(14) Uani 1 1 d . . .
H25 H 1.2888 0.3071 0.3416 0.094 Uiso 1 1 calc R A .
C26 C 1.2184(3) 0.2390(3) 0.4434(2) 0.0633(11) Uani 1 1 d . A .
H26 H 1.2829 0.2019 0.4466 0.076 Uiso 1 1 calc R . .
C27 C 1.1214(3) 0.2288(3) 0.5014(2) 0.0588(10) Uani 1 1 d . . .
H27 H 1.1198 0.1843 0.5434 0.071 Uiso 1 1 calc R A .
C28A C 0.8833(8) 0.1310(3) 0.6192(5) 0.0682(9) Uani 0.5 1 d PG A 1
C29A C 0.8951(7) 0.0654(4) 0.5735(3) 0.0682(9) Uani 0.5 1 d PG A 1
H29A H 0.9041 0.0852 0.5232 0.082 Uiso 0.5 1 calc PR A 1
C30A C 0.8939(6) -0.0292(4) 0.6014(3) 0.0682(9) Uani 0.5 1 d PG A 1
H30A H 0.902 -0.074 0.5702 0.082 Uiso 0.5 1 calc PR A 1
C31A C 0.8808(6) -0.0581(4) 0.6750(3) 0.0682(9) Uani 0.5 1 d PG A 1
H31A H 0.8799 -0.1228 0.6941 0.082 Uiso 0.5 1 calc PR A 1
C32A C 0.8689(7) 0.0074(5) 0.7207(3) 0.0682(9) Uani 0.5 1 d PG A 1
H32A H 0.86 -0.0124 0.771 0.082 Uiso 0.5 1 calc PR A 1
C33A C 0.8702(8) 0.1020(5) 0.6928(4) 0.0682(9) Uani 0.5 1 d PG A 1
H33A H 0.8621 0.1469 0.7241 0.082 Uiso 0.5 1 calc PR A 1
C28B C 0.8786(8) 0.1502(3) 0.6081(5) 0.0682(9) Uani 0.5 1 d PG A 2
C29B C 0.8748(7) 0.1000(4) 0.5548(4) 0.0682(9) Uani 0.5 1 d PG A 2
H29B H 0.8743 0.1318 0.5081 0.082 Uiso 0.5 1 calc PR A 2
C30B C 0.8718(6) 0.0033(4) 0.5697(3) 0.0682(9) Uani 0.5 1 d PG A 2
H30B H 0.8692 -0.031 0.5332 0.082 Uiso 0.5 1 calc PR A 2
C31B C 0.8726(6) -0.0433(3) 0.6379(3) 0.0682(9) Uani 0.5 1 d PG A 2
H31B H 0.8705 -0.1094 0.6481 0.082 Uiso 0.5 1 calc PR A 2
C32B C 0.8764(6) 0.0069(5) 0.6912(3) 0.0682(9) Uani 0.5 1 d PG A 2
H32B H 0.8769 -0.0249 0.7379 0.082 Uiso 0.5 1 calc PR A 2
C33B C 0.8794(8) 0.1036(5) 0.6763(4) 0.0682(9) Uani 0.5 1 d PG A 2
H33B H 0.882 0.1379 0.7128 0.082 Uiso 0.5 1 calc PR A 2
C34A C 0.7771(6) 0.3421(8) 0.5444(5) 0.0859(15) Uani 0.5 1 d PG A 1
C35A C 0.7163(7) 0.3066(7) 0.5071(4) 0.0859(15) Uani 0.422(7) 1 d PG A 1
H35A H 0.7269 0.2431 0.5003 0.103 Uiso 0.422(7) 1 calc PR A 1
C36A C 0.6402(6) 0.3640(8) 0.4796(4) 0.0859(15) Uani 0.422(7) 1 d PG A 1
H36A H 0.5987 0.3398 0.454 0.103 Uiso 0.422(7) 1 calc PR A 1
C37A C 0.6248(6) 0.4569(8) 0.4894(4) 0.0859(15) Uani 0.422(7) 1 d PG A 1
H37A H 0.5728 0.4962 0.4706 0.103 Uiso 0.422(7) 1 calc PR A 1
C38A C 0.6855(7) 0.4924(7) 0.5268(4) 0.0859(15) Uani 0.422(7) 1 d PG A 1
H38A H 0.675 0.5559 0.5335 0.103 Uiso 0.422(7) 1 calc PR A 1
C39A C 0.7616(7) 0.4350(9) 0.5543(5) 0.0859(15) Uani 0.422(7) 1 d PG A 1
H39A H 0.8031 0.4592 0.5798 0.103 Uiso 0.422(7) 1 calc PR A 1
C34B C 0.7772(5) 0.3185(7) 0.5469(4) 0.0859(15) Uani 0.5 1 d PG A 2
C35B C 0.7358(5) 0.2666(6) 0.5081(4) 0.0859(15) Uani 0.578(7) 1 d PG A 2
H35B H 0.7625 0.2043 0.5039 0.103 Uiso 0.578(7) 1 calc PR A 2
C36B C 0.6555(5) 0.3059(6) 0.4755(3) 0.0859(15) Uani 0.578(7) 1 d PG A 2
H36B H 0.6272 0.2704 0.449 0.103 Uiso 0.578(7) 1 calc PR A 2
C37B C 0.6164(4) 0.3971(6) 0.4816(3) 0.0859(15) Uani 0.578(7) 1 d PG A 2
H37B H 0.5615 0.424 0.4593 0.103 Uiso 0.578(7) 1 calc PR A 2
C38B C 0.6578(5) 0.4490(6) 0.5204(3) 0.0859(15) Uani 0.578(7) 1 d PG A 2
H38B H 0.6311 0.5113 0.5245 0.103 Uiso 0.578(7) 1 calc PR A 2
C39B C 0.7382(5) 0.4097(7) 0.5530(4) 0.0859(15) Uani 0.578(7) 1 d PG A 2
H39B H 0.7664 0.4452 0.5795 0.103 Uiso 0.578(7) 1 calc PR A 2
O51 O 0.53377(16) 0.22842(13) 0.85019(10) 0.0299(4) Uani 1 1 d . B .
C42 C 0.4728(2) 0.23626(19) 0.91906(15) 0.0276(6) Uani 1 1 d . . .
C43 C 0.3780(2) 0.1798(2) 0.95194(16) 0.0306(6) Uani 1 1 d . B .
C44 C 0.3088(2) 0.1971(2) 1.01811(17) 0.0357(7) Uani 1 1 d . . .
H44 H 0.2459 0.1595 1.0411 0.043 Uiso 1 1 calc R B .
C45 C 0.3270(3) 0.2690(2) 1.05398(16) 0.0357(7) Uani 1 1 d . B .
C46 C 0.2496(3) 0.2886(3) 1.12025(19) 0.0463(8) Uani 1 1 d . . .
H46 H 0.184 0.2536 1.141 0.056 Uiso 1 1 calc R B .
C47 C 0.2681(3) 0.3567(3) 1.1545(2) 0.0503(9) Uani 1 1 d . B .
H47 H 0.2165 0.3681 1.1993 0.06 Uiso 1 1 calc R . .
C48 C 0.3636(3) 0.4098(2) 1.12337(19) 0.0456(8) Uani 1 1 d . . .
H48 H 0.3748 0.4592 1.146 0.055 Uiso 1 1 calc R B .
C49 C 0.4411(3) 0.3910(2) 1.06050(16) 0.0361(7) Uani 1 1 d . B .
H49 H 0.506 0.4269 1.0407 0.043 Uiso 1 1 calc R . .
C50 C 0.4262(3) 0.3184(2) 1.02421(16) 0.0322(6) Uani 1 1 d . . .
C51 C 0.5047(2) 0.29598(19) 0.95802(15) 0.0284(6) Uani 1 1 d . B .
C52 C 0.4548(2) 0.0117(2) 0.85474(16) 0.0323(6) Uani 1 1 d . . .
C53 C 0.5209(3) 0.0496(2) 0.78606(18) 0.0404(7) Uani 1 1 d . . .
H53 H 0.5164 0.1149 0.7703 0.048 Uiso 1 1 calc R . .
C54 C 0.5930(3) -0.0057(3) 0.7402(2) 0.0549(10) Uani 1 1 d . . .
H54 H 0.638 0.022 0.6939 0.066 Uiso 1 1 calc R . .
C55 C 0.5998(3) -0.1012(3) 0.7614(2) 0.0524(9) Uani 1 1 d . . .
H55 H 0.6482 -0.1391 0.7292 0.063 Uiso 1 1 calc R . .
C56 C 0.5361(3) -0.1414(2) 0.8295(2) 0.0467(8) Uani 1 1 d . . .
H56 H 0.5412 -0.2068 0.8443 0.056 Uiso 1 1 calc R . .
C57 C 0.4646(3) -0.0858(2) 0.87619(19) 0.0384(7) Uani 1 1 d . . .
H57 H 0.4219 -0.1137 0.9231 0.046 Uiso 1 1 calc R . .
C58 C 0.2538(2) 0.1368(2) 0.85037(16) 0.0325(6) Uani 1 1 d . . .
C59 C 0.2216(3) 0.0824(2) 0.80768(19) 0.0422(8) Uani 1 1 d . . .
H59 H 0.2448 0.0185 0.8093 0.051 Uiso 1 1 calc R . .
C60 C 0.1565(3) 0.1208(3) 0.7634(2) 0.0519(9) Uani 1 1 d . . .
H60 H 0.134 0.0829 0.7359 0.062 Uiso 1 1 calc R . .
C61 C 0.1243(3) 0.2143(3) 0.7591(2) 0.0496(9) Uani 1 1 d . . .
H61 H 0.0804 0.241 0.7285 0.059 Uiso 1 1 calc R . .
C62 C 0.1568(3) 0.2686(3) 0.7999(2) 0.0477(8) Uani 1 1 d . . .
H62 H 0.1357 0.3329 0.7969 0.057 Uiso 1 1 calc R . .
C63 C 0.2198(3) 0.2300(2) 0.84513(19) 0.0397(7) Uani 1 1 d . . .
H63 H 0.2402 0.2683 0.8733 0.048 Uiso 1 1 calc R . .
C64 C 0.2592(2) 0.0015(2) 0.99229(17) 0.0334(6) Uani 1 1 d . . .
C65 C 0.1524(3) -0.0275(2) 1.00193(17) 0.0366(7) Uani 1 1 d . . .
H65 H 0.1173 -0.0064 0.9652 0.044 Uiso 1 1 calc R . .
C66 C 0.0958(3) -0.0870(2) 1.06448(19) 0.0445(8) Uani 1 1 d . . .
H66 H 0.0229 -0.1054 1.0698 0.053 Uiso 1 1 calc R . .
C67 C 0.1455(3) -0.1190(2) 1.11856(19) 0.0435(8) Uani 1 1 d . . .
H67 H 0.1067 -0.1591 1.1611 0.052 Uiso 1 1 calc R . .
C68 C 0.2522(3) -0.0922(2) 1.11031(18) 0.0419(7) Uani 1 1 d . . .
H68 H 0.2872 -0.1143 1.147 0.05 Uiso 1 1 calc R . .
C69 C 0.3073(3) -0.0333(2) 1.04842(19) 0.0414(7) Uani 1 1 d . . .
H69 H 0.3804 -0.0155 1.0435 0.05 Uiso 1 1 calc R . .
O71 O 0.54075(18) 0.29203(15) 0.71658(11) 0.0360(5) Uani 1 1 d . B .
C72 C 0.4719(3) 0.3403(3) 0.69334(18) 0.0427(8) Uani 1 1 d . . .
O73 O 0.4184(2) 0.3139(2) 0.65251(14) 0.0560(7) Uani 1 1 d . B .
C74 C 0.4393(4) 0.2196(3) 0.6357(2) 0.0636(11) Uani 1 1 d . . .
H74A H 0.4108 0.1732 0.6799 0.076 Uiso 1 1 calc R B .
H74B H 0.52 0.2068 0.6144 0.076 Uiso 1 1 calc R . .
C75 C 0.3761(5) 0.2170(4) 0.5808(3) 0.0903(17) Uani 1 1 d . B .
H75A H 0.3863 0.1551 0.5662 0.135 Uiso 1 1 calc R . .
H75B H 0.4048 0.2641 0.5379 0.135 Uiso 1 1 calc R . .
H75C H 0.2966 0.23 0.603 0.135 Uiso 1 1 calc R . .
O74A O 0.55551(19) 0.43572(15) 0.78375(13) 0.0435(6) Uani 0.5 1 d P B 1
C82A C 0.5183(6) 0.4822(5) 0.7243(4) 0.0427(11) Uani 0.5 1 d P B 1
H82A H 0.58 0.4898 0.6775 0.051 Uiso 0.5 1 calc PR B 1
C83A C 0.4202(12) 0.4231(10) 0.7211(9) 0.054(3) Uani 0.5 1 d P B 1
H83A H 0.3672 0.4069 0.7702 0.065 Uiso 0.5 1 calc PR B 1
H83B H 0.3793 0.459 0.6887 0.065 Uiso 0.5 1 calc PR B 1
C84A C 0.4663(5) 0.5788(4) 0.7466(4) 0.0354(11) Uani 0.5 1 d P B 1
O74B O 0.55551(19) 0.43572(15) 0.78375(13) 0.0435(6) Uani 0.5 1 d P B 2
C82B C 0.4539(6) 0.4626(5) 0.7719(4) 0.0427(11) Uani 0.5 1 d P B 2
H82B H 0.4003 0.4165 0.8063 0.051 Uiso 0.5 1 calc PR B 2
C83B C 0.4570(12) 0.4470(10) 0.6982(9) 0.054(3) Uani 0.5 1 d P B 2
H83C H 0.5195 0.4808 0.6613 0.065 Uiso 0.5 1 calc PR B 2
H83D H 0.3868 0.4717 0.6881 0.065 Uiso 0.5 1 calc PR B 2
C84B C 0.4026(7) 0.5687(5) 0.7959(5) 0.0354(11) Uani 0.5 1 d P B 2
F85 F 0.5336(3) 0.6279(2) 0.74711(18) 0.1101(10) Uani 1 1 d . . .
F86A F 0.4482(8) 0.6287(5) 0.6747(4) 0.1101(10) Uani 0.5 1 d P . .
F86B F 0.4065(8) 0.6194(5) 0.7088(4) 0.1101(10) Uani 0.5 1 d P B .
F91A F 0.4029(6) 0.5757(4) 0.8392(5) 0.117(2) Uani 0.5 1 d P . .
F92A F 0.3410(6) 0.5885(4) 0.7740(5) 0.117(2) Uani 0.5 1 d P B .

loop_
_atom_site_aniso_label
_atom_site_aniso_U_11
_atom_site_aniso_U_22
_atom_site_aniso_U_33
_atom_site_aniso_U_23
_atom_site_aniso_U_13
_atom_site_aniso_U_12
Al1 0.0306(5) 0.0301(4) 0.0264(4) -0.0050(3) -0.0110(3) 0.0019(3)
Si1 0.0349(5) 0.0926(8) 0.0318(5) -0.0226(5) -0.0092(4) 0.0096(5)
Si2 0.0270(4) 0.0284(4) 0.0335(4) -0.0036(3) -0.0118(3) -0.0010(3)
N1 0.0319(13) 0.0261(12) 0.0273(12) -0.0046(9) -0.0096(10) -0.0012(9)
C2 0.0356(16) 0.0259(14) 0.0274(14) -0.0055(11) -0.0097(12) -0.0026(11)
C3 0.0430(18) 0.0383(16) 0.0303(16) -0.0068(13) -0.0087(13) -0.0100(13)
C4 0.0410(18) 0.0504(19) 0.0334(17) -0.0033(14) -0.0177(14) -0.0122(15)
C5 0.0350(16) 0.0421(17) 0.0367(17) -0.0075(13) -0.0151(13) -0.0055(13)
C6 0.0321(15) 0.0271(14) 0.0299(15) -0.0030(11) -0.0079(12) -0.0019(11)
O11 0.0347(11) 0.0440(12) 0.0279(11) -0.0102(9) -0.0094(9) 0.0001(9)
C12 0.0280(15) 0.0360(15) 0.0298(15) -0.0015(12) -0.0097(12) 0.0045(12)
C13 0.0352(17) 0.0507(19) 0.0260(15) -0.0037(14) -0.0087(12) 0.0103(14)
C14 0.0325(17) 0.055(2) 0.0311(17) 0.0021(15) -0.0023(13) 0.0079(15)
C15 0.0312(16) 0.0406(17) 0.0396(18) -0.0004(14) -0.0061(13) 0.0032(13)
C16 0.0315(18) 0.064(2) 0.048(2) 0.0091(18) -0.0037(15) -0.0016(16)
C17 0.040(2) 0.066(3) 0.067(3) -0.003(2) -0.0106(18) -0.0191(18)
C18 0.043(2) 0.051(2) 0.062(2) -0.0068(18) -0.0144(18) -0.0097(16)
C19 0.0333(17) 0.0436(18) 0.048(2) -0.0065(15) -0.0071(14) -0.0030(14)
C20 0.0288(15) 0.0350(16) 0.0405(17) 0.0005(13) -0.0089(13) 0.0021(12)
C21 0.0280(15) 0.0341(15) 0.0321(16) -0.0014(12) -0.0086(12) 0.0028(12)
C22 0.045(2) 0.091(3) 0.0354(19) -0.023(2) -0.0125(16) 0.0096(19)
C23 0.060(3) 0.134(4) 0.036(2) -0.012(3) -0.0112(19) 0.043(3)
C24 0.072(3) 0.142(5) 0.038(2) 0.000(3) 0.000(2) 0.032(3)
C25 0.057(3) 0.119(4) 0.051(3) -0.033(3) 0.002(2) 0.008(3)
C26 0.039(2) 0.088(3) 0.064(3) -0.029(2) -0.0123(19) 0.013(2)
C27 0.044(2) 0.083(3) 0.051(2) -0.021(2) -0.0141(17) 0.0127(19)
C28A 0.0720(15) 0.0676(16) 0.064(2) -0.0377(19) -0.0068(16) 0.0077(13)
C29A 0.0720(15) 0.0676(16) 0.064(2) -0.0377(19) -0.0068(16) 0.0077(13)
C30A 0.0720(15) 0.0676(16) 0.064(2) -0.0377(19) -0.0068(16) 0.0077(13)
C31A 0.0720(15) 0.0676(16) 0.064(2) -0.0377(19) -0.0068(16) 0.0077(13)
C32A 0.0720(15) 0.0676(16) 0.064(2) -0.0377(19) -0.0068(16) 0.0077(13)
C33A 0.0720(15) 0.0676(16) 0.064(2) -0.0377(19) -0.0068(16) 0.0077(13)
C28B 0.0720(15) 0.0676(16) 0.064(2) -0.0377(19) -0.0068(16) 0.0077(13)
C29B 0.0720(15) 0.0676(16) 0.064(2) -0.0377(19) -0.0068(16) 0.0077(13)
C30B 0.0720(15) 0.0676(16) 0.064(2) -0.0377(19) -0.0068(16) 0.0077(13)
C31B 0.0720(15) 0.0676(16) 0.064(2) -0.0377(19) -0.0068(16) 0.0077(13)
C32B 0.0720(15) 0.0676(16) 0.064(2) -0.0377(19) -0.0068(16) 0.0077(13)
C33B 0.0720(15) 0.0676(16) 0.064(2) -0.0377(19) -0.0068(16) 0.0077(13)
C34A 0.0378(13) 0.176(5) 0.0380(10) -0.0127(19) -0.0129(9) 0.0272(17)
C35A 0.0378(13) 0.176(5) 0.0380(10) -0.0127(19) -0.0129(9) 0.0272(17)
C36A 0.0378(13) 0.176(5) 0.0380(10) -0.0127(19) -0.0129(9) 0.0272(17)
C37A 0.0378(13) 0.176(5) 0.0380(10) -0.0127(19) -0.0129(9) 0.0272(17)
C38A 0.0378(13) 0.176(5) 0.0380(10) -0.0127(19) -0.0129(9) 0.0272(17)
C39A 0.0378(13) 0.176(5) 0.0380(10) -0.0127(19) -0.0129(9) 0.0272(17)
C34B 0.0378(13) 0.176(5) 0.0380(10) -0.0127(19) -0.0129(9) 0.0272(17)
C35B 0.0378(13) 0.176(5) 0.0380(10) -0.0127(19) -0.0129(9) 0.0272(17)
C36B 0.0378(13) 0.176(5) 0.0380(10) -0.0127(19) -0.0129(9) 0.0272(17)
C37B 0.0378(13) 0.176(5) 0.0380(10) -0.0127(19) -0.0129(9) 0.0272(17)
C38B 0.0378(13) 0.176(5) 0.0380(10) -0.0127(19) -0.0129(9) 0.0272(17)
C39B 0.0378(13) 0.176(5) 0.0380(10) -0.0127(19) -0.0129(9) 0.0272(17)
O51 0.0338(11) 0.0344(10) 0.0222(10) -0.0080(8) -0.0071(8) -0.0024(8)
C42 0.0280(14) 0.0277(13) 0.0263(14) -0.0048(11) -0.0079(11) 0.0042(11)
C43 0.0276(14) 0.0313(14) 0.0329(15) -0.0047(12) -0.0103(12) 0.0024(11)
C44 0.0266(15) 0.0409(17) 0.0379(17) -0.0083(14) -0.0060(12) -0.0008(12)
C45 0.0321(16) 0.0412(17) 0.0327(16) -0.0100(13) -0.0081(12) 0.0075(13)
C46 0.0316(17) 0.061(2) 0.0439(19) -0.0166(17) -0.0041(14) 0.0030(15)
C47 0.047(2) 0.064(2) 0.0412(19) -0.0261(18) -0.0108(16) 0.0217(18)
C48 0.063(2) 0.0374(17) 0.0407(19) -0.0156(15) -0.0208(17) 0.0149(16)
C49 0.0481(19) 0.0282(14) 0.0320(16) -0.0053(12) -0.0127(13) 0.0028(13)
C50 0.0369(16) 0.0291(14) 0.0300(15) -0.0064(12) -0.0103(12) 0.0060(12)
C51 0.0318(15) 0.0267(14) 0.0257(14) -0.0028(11) -0.0082(11) -0.0001(11)
C52 0.0336(16) 0.0318(15) 0.0355(16) -0.0052(12) -0.0172(13) 0.0028(12)
C53 0.052(2) 0.0315(16) 0.0391(18) -0.0095(13) -0.0141(15) 0.0028(14)
C54 0.071(3) 0.046(2) 0.0383(19) -0.0132(16) -0.0017(17) 0.0059(18)
C55 0.058(2) 0.048(2) 0.049(2) -0.0191(17) -0.0099(17) 0.0132(17)
C56 0.049(2) 0.0340(17) 0.058(2) -0.0094(16) -0.0197(17) 0.0092(15)
C57 0.0351(17) 0.0348(16) 0.0449(19) -0.0036(14) -0.0138(14) 0.0025(13)
C58 0.0281(15) 0.0336(15) 0.0354(16) -0.0051(12) -0.0090(12) -0.0009(12)
C59 0.0461(19) 0.0364(17) 0.050(2) -0.0054(15) -0.0244(16) 0.0005(14)
C60 0.057(2) 0.059(2) 0.046(2) -0.0025(17) -0.0276(18) -0.0061(18)
C61 0.0347(18) 0.063(2) 0.051(2) 0.0059(18) -0.0211(16) 0.0031(16)
C62 0.0393(19) 0.0465(19) 0.054(2) 0.0024(16) -0.0166(16) 0.0070(15)
C63 0.0343(17) 0.0363(16) 0.049(2) -0.0035(14) -0.0163(14) 0.0030(13)
C64 0.0301(15) 0.0316(15) 0.0389(17) -0.0056(13) -0.0117(13) 0.0030(12)
C65 0.0332(16) 0.0383(16) 0.0412(18) -0.0036(13) -0.0170(13) 0.0002(13)
C66 0.0320(17) 0.0478(19) 0.050(2) -0.0001(16) -0.0096(15) -0.0073(14)
C67 0.0415(19) 0.0394(17) 0.0402(19) 0.0045(14) -0.0050(14) 0.0003(14)
C68 0.0395(18) 0.0474(19) 0.0358(17) 0.0023(14) -0.0129(14) 0.0029(14)
C69 0.0295(16) 0.0475(19) 0.0459(19) 0.0013(15) -0.0142(14) -0.0010(14)
O71 0.0411(12) 0.0392(11) 0.0304(11) -0.0036(9) -0.0165(9) 0.0015(9)
C72 0.0387(18) 0.056(2) 0.0401(18) -0.0125(16) -0.0196(15) 0.0051(15)
O73 0.0534(15) 0.0760(18) 0.0527(15) -0.0217(14) -0.0336(13) 0.0106(13)
C74 0.088(3) 0.064(3) 0.054(2) -0.015(2) -0.038(2) -0.012(2)
C75 0.117(4) 0.104(4) 0.080(3) -0.028(3) -0.064(3) -0.008(3)
O74A 0.0504(14) 0.0335(11) 0.0582(15) -0.0114(10) -0.0334(12) 0.0081(10)
C82A 0.042(3) 0.040(3) 0.047(3) -0.004(2) -0.017(2) 0.002(2)
C83A 0.054(8) 0.049(7) 0.073(9) -0.013(5) -0.038(6) 0.006(4)
C84A 0.032(3) 0.030(2) 0.060(3) -0.013(3) -0.038(2) 0.016(2)
O74B 0.0504(14) 0.0335(11) 0.0582(15) -0.0114(10) -0.0334(12) 0.0081(10)
C82B 0.042(3) 0.040(3) 0.047(3) -0.004(2) -0.017(2) 0.002(2)
C83B 0.054(8) 0.049(7) 0.073(9) -0.013(5) -0.038(6) 0.006(4)
C84B 0.032(3) 0.030(2) 0.060(3) -0.013(3) -0.038(2) 0.016(2)
F85 0.163(3) 0.0682(15) 0.091(2) 0.0070(15) -0.042(2) 0.0179(17)
F86A 0.163(3) 0.0682(15) 0.091(2) 0.0070(15) -0.042(2) 0.0179(17)
F86B 0.163(3) 0.0682(15) 0.091(2) 0.0070(15) -0.042(2) 0.0179(17)
F91A 0.091(4) 0.061(2) 0.162(6) -0.038(3) 0.023(3) 0.008(2)
F92A 0.091(4) 0.061(2) 0.162(6) -0.038(3) 0.023(3) 0.008(2)

loop_
_atom_type_symbol
_atom_type_description
_atom_type_scat_dispersion_real
_atom_type_scat_dispersion_imag
_atom_type_scat_source
C C 0.0033 0.0016 'International Tables Vol C Tables 4.2.6.8 and 6.1.1.4'
H H 0 0 'International Tables Vol C Tables 4.2.6.8 and 6.1.1.4'
N N 0.0061 0.0033 'International Tables Vol C Tables 4.2.6.8 and 6.1.1.4'
O O 0.0106 0.006 'International Tables Vol C Tables 4.2.6.8 and 6.1.1.4'
F F 0.0171 0.0103 'International Tables Vol C Tables 4.2.6.8 and 6.1.1.4'
Al Al 0.0645 0.0514 'International Tables Vol C Tables 4.2.6.8 and 6.1.1.4'
Si Si 0.0817 0.0704 'International Tables Vol C Tables 4.2.6.8 and 6.1.1.4'

loop_
_geom_angle_atom_site_label_1
_geom_angle_atom_site_label_2
_geom_angle_atom_site_label_3
_geom_angle
O74A Al1 O11 120.59(12)
O74A Al1 O51 120.91(12)
O11 Al1 O51 118.20(11)
O74A Al1 N1 92.22(10)
O11 Al1 N1 91.91(10)
O51 Al1 N1 91.24(10)
O74A Al1 O71 91.15(10)
O11 Al1 O71 87.79(10)
O51 Al1 O71 85.60(9)
N1 Al1 O71 176.25(10)
C28B Si1 C34B 107.6(5)
C28B Si1 C13 114.7(3)
C34B Si1 C13 113.0(3)
C28B Si1 C22 105.8(3)
C34B Si1 C22 108.3(3)
C13 Si1 C22 106.95(16)
C28B Si1 C34A 116.8(5)
C13 Si1 C34A 105.8(3)
C22 Si1 C34A 106.0(3)
C34B Si1 C28A 112.0(4)
C13 Si1 C28A 110.2(3)
C22 Si1 C28A 106.1(3)
C34A Si1 C28A 121.0(5)
C52 Si2 C58 106.00(13)
C52 Si2 C64 107.28(14)
C58 Si2 C64 112.12(14)
C52 Si2 C43 119.80(13)
C58 Si2 C43 107.92(13)
C64 Si2 C43 103.83(13)
C6 N1 C2 119.7(2)
C6 N1 Al1 121.43(19)
C2 N1 Al1 117.89(18)
N1 C2 C3 120.5(3)
N1 C2 C51 120.8(2)
C3 C2 C51 118.4(3)
C4 C3 C2 119.5(3)
C4 C3 H3 120.2
C2 C3 H3 120.2
C3 C4 C5 119.8(3)
C3 C4 H4 120.1
C5 C4 H4 120.1
C4 C5 C6 119.9(3)
C4 C5 H5 120.1
C6 C5 H5 120.1
N1 C6 C5 120.4(3)
N1 C6 C21 119.9(3)
C5 C6 C21 119.5(3)
C12 O11 Al1 125.46(18)
O11 C12 C21 122.1(3)
O11 C12 C13 116.1(3)
C21 C12 C13 121.7(3)
C14 C13 C12 117.8(3)
C14 C13 Si1 119.9(2)
C12 C13 Si1 122.2(2)
C13 C14 C15 122.9(3)
C13 C14 H14 118.5
C15 C14 H14 118.5
C16 C15 C20 120.6(3)
C16 C15 C14 120.8(3)
C20 C15 C14 118.6(3)
C17 C16 C15 121.3(3)
C17 C16 H16 119.4
C15 C16 H16 119.4
C16 C17 C18 118.5(3)
C16 C17 H17 120.7
C18 C17 H17 120.7
C19 C18 C17 121.9(4)
C19 C18 H18 119.1
C17 C18 H18 119.1
C18 C19 C20 121.1(3)
C18 C19 H19 119.4
C20 C19 H19 119.4
C15 C20 C19 116.5(3)
C15 C20 C21 119.4(3)
C19 C20 C21 124.0(3)
C12 C21 C20 118.5(3)
C12 C21 C6 121.1(3)
C20 C21 C6 120.0(3)
C27 C22 C23 116.9(4)
C27 C22 Si1 120.1(3)
C23 C22 Si1 123.0(3)
C24 C23 C22 122.1(4)
C24 C23 H23 118.9
C22 C23 H23 118.9
C23 C24 C25 120.3(5)
C23 C24 H24 119.8
C25 C24 H24 119.8
C24 C25 C26 119.1(4)
C24 C25 H25 120.4
C26 C25 H25 120.4
C25 C26 C27 121.1(4)
C25 C26 H26 119.4
C27 C26 H26 119.4
C26 C27 C22 120.4(4)
C26 C27 H27 119.8
C22 C27 H27 119.8
C29A C28A C33A 120
C29A C28A Si1 121.2(4)
C33A C28A Si1 118.7(4)
C28A C29A C30A 120
C28A C29A H29A 120
C30A C29A H29A 120
C31A C30A C29A 120
C31A C30A H30A 120
C29A C30A H30A 120
C30A C31A C32A 120
C30A C31A H31A 120
C32A C31A H31A 120
C31A C32A C33A 120
C31A C32A H32A 120
C33A C32A H32A 120
C32A C33A C28A 120
C32A C33A H33A 120
C28A C33A H33A 120
C29B C28B C33B 120
C29B C28B Si1 115.0(5)
C33B C28B Si1 124.7(5)
C30B C29B C28B 120
C30B C29B H29B 120
C28B C29B H29B 120
C29B C30B C31B 120
C29B C30B H30B 120
C31B C30B H30B 120
C30B C31B C32B 120
C30B C31B H31B 120
C32B C31B H31B 120
C33B C32B C31B 120
C33B C32B H32B 120
C31B C32B H32B 120
C32B C33B C28B 120
C32B C33B H33B 120
C28B C33B H33B 120
C35A C34A C39A 120
C35A C34A Si1 124.1(6)
C39A C34A Si1 115.7(6)
C34A C35A C36A 120
C34A C35A H35A 120
C36A C35A H35A 120
C37A C36A C35A 120
C37A C36A H36A 120
C35A C36A H36A 120
C38A C37A C36A 120
C38A C37A H37A 120
C36A C37A H37A 120
C37A C38A C39A 120
C37A C38A H38A 120
C39A C38A H38A 120
C38A C39A C34A 120
C38A C39A H39A 120
C34A C39A H39A 120
C35B C34B C39B 120
C35B C34B Si1 119.3(4)
C39B C34B Si1 120.1(5)
C34B C35B C36B 120
C34B C35B H35B 120
C36B C35B H35B 120
C35B C36B C37B 120
C35B C36B H36B 120
C37B C36B H36B 120
C36B C37B C38B 120
C36B C37B H37B 120
C38B C37B H37B 120
C39B C38B C37B 120
C39B C38B H38B 120
C37B C38B H38B 120
C38B C39B C34B 120
C38B C39B H39B 120
C34B C39B H39B 120
C42 O51 Al1 122.56(17)
O51 C42 C51 120.7(2)
O51 C42 C43 118.1(2)
C51 C42 C43 121.1(3)
C44 C43 C42 117.3(3)
C44 C43 Si2 118.0(2)
C42 C43 Si2 124.7(2)
C43 C44 C45 123.2(3)
C43 C44 H44 118.4
C45 C44 H44 118.4
C50 C45 C46 119.8(3)
C50 C45 C44 118.7(3)
C46 C45 C44 121.4(3)
C47 C46 C45 121.0(3)
C47 C46 H46 119.5
C45 C46 H46 119.5
C46 C47 C48 119.7(3)
C46 C47 H47 120.1
C48 C47 H47 120.1
C49 C48 C47 120.5(3)
C49 C48 H48 119.7
C47 C48 H48 119.7
C48 C49 C50 121.3(3)
C48 C49 H49 119.3
C50 C49 H49 119.3
C45 C50 C49 117.5(3)
C45 C50 C51 118.9(3)
C49 C50 C51 123.6(3)
C42 C51 C50 119.0(3)
C42 C51 C2 119.3(2)
C50 C51 C2 121.0(2)
C53 C52 C57 117.4(3)
C53 C52 Si2 121.3(2)
C57 C52 Si2 120.6(2)
C54 C53 C52 121.5(3)
C54 C53 H53 119.2
C52 C53 H53 119.2
C53 C54 C55 120.3(4)
C53 C54 H54 119.8
C55 C54 H54 119.8
C54 C55 C56 119.9(3)
C54 C55 H55 120.1
C56 C55 H55 120.1
C55 C56 C57 120.0(3)
C55 C56 H56 120
C57 C56 H56 120
C56 C57 C52 120.9(3)
C56 C57 H57 119.6
C52 C57 H57 119.6
C63 C58 C59 117.4(3)
C63 C58 Si2 122.1(2)
C59 C58 Si2 120.5(2)
C60 C59 C58 121.0(3)
C60 C59 H59 119.5
C58 C59 H59 119.5
C61 C60 C59 120.2(3)
C61 C60 H60 119.9
C59 C60 H60 119.9
C62 C61 C60 119.3(3)
C62 C61 H61 120.4
C60 C61 H61 120.4
C63 C62 C61 120.6(3)
C63 C62 H62 119.7
C61 C62 H62 119.7
C62 C63 C58 121.6(3)
C62 C63 H63 119.2
C58 C63 H63 119.2
C65 C64 C69 116.5(3)
C65 C64 Si2 124.6(2)
C69 C64 Si2 119.0(2)
C64 C65 C66 121.5(3)
C64 C65 H65 119.2
C66 C65 H65 119.2
C67 C66 C65 120.3(3)
C67 C66 H66 119.9
C65 C66 H66 119.9
C66 C67 C68 119.6(3)
C66 C67 H67 120.2
C68 C67 H67 120.2
C69 C68 C67 119.6(3)
C69 C68 H68 120.2
C67 C68 H68 120.2
C68 C69 C64 122.5(3)
C68 C69 H69 118.8
C64 C69 H69 118.8
C72 O71 Al1 126.6(2)
O71 C72 O73 124.4(3)
O71 C72 C83A 123.2(7)
O73 C72 C83A 110.8(7)
O71 C72 C83B 120.8(7)
O73 C72 C83B 113.9(7)
C72 O73 C74 118.3(3)
O73 C74 C75 104.2(4)
O73 C74 H74A 110.9
C75 C74 H74A 110.9
O73 C74 H74B 110.9
C75 C74 H74B 110.9
H74A C74 H74B 108.9
C74 C75 H75A 109.5
C74 C75 H75B 109.5
H75A C75 H75B 109.5
C74 C75 H75C 109.5
H75A C75 H75C 109.5
H75B C75 H75C 109.5
C82A O74A Al1 124.2(3)
O74A C82A C84A 105.3(5)
O74A C82A C83A 106.7(7)
C84A C82A C83A 107.7(8)
O74A C82A H82A 112.2
C84A C82A H82A 112.2
C83A C82A H82A 112.2
C72 C83A C82A 106.2(10)
C72 C83A H83A 110.5
C82A C83A H83A 110.5
C72 C83A H83B 110.5
C82A C83A H83B 110.5
H83A C83A H83B 108.7
F85 C84A F86B 110.6(7)
F85 C84A F92A 129.8(6)
F86B C84A F92A 55.9(5)
F85 C84A F86A 96.1(6)
F92A C84A F86A 82.9(6)
F85 C84A C82A 112.1(5)
F86B C84A C82A 113.5(6)
F92A C84A C82A 117.4(5)
F86A C84A C82A 100.7(5)
F85 C84A F91A 91.4(5)
F86B C84A F91A 112.8(7)
F92A C84A F91A 61.3(6)
F86A C84A F91A 138.1(6)
C82A C84A F91A 114.5(5)
C83B C82B C84B 117.0(8)
C83B C82B H82B 104.9
C84B C82B H82B 104.9
C82B C83B C72 110.2(10)
C82B C83B H83C 109.6
C72 C83B H83C 109.6
C82B C83B H83D 109.6
C72 C83B H83D 109.6
H83C C83B H83D 108.1
F91A C84B F92A 126.0(12)
F91A C84B C82B 114.5(8)
F92A C84B C82B 107.3(7)
F91A C84B F86B 148.3(9)
F92A C84B F86B 49.5(6)
C82B C84B F86B 94.2(5)
F91A C84B F85 95.8(8)
F92A C84B F85 114.0(8)
C82B C84B F85 94.1(5)
F86B C84B F85 67.8(5)
F86B F86A C84A 53.6(11)
F86A F86B C84A 99.3(15)
F86A F86B F92A 169.4(14)
C84A F86B F92A 71.8(6)
F86A F86B C84B 136.3(15)
F92A F91A C84A 52.6(4)
C84B F92A F86B 95.4(8)
F86B F92A C84A 52.3(5)
F86B F92A F91A 113.9(7)
C84A F92A F91A 66.1(5)

loop_
_geom_bond_atom_site_label_1
_geom_bond_atom_site_label_2
_geom_bond_distance
Al1 O74A 1.754(2)
Al1 O11 1.767(2)
Al1 O51 1.777(2)
Al1 N1 2.018(2)
Al1 O71 2.029(2)
Si1 C28B 1.773(5)
Si1 C34B 1.829(4)
Si1 C13 1.867(3)
Si1 C22 1.892(4)
Si1 C34A 1.966(5)
Si1 C28A 2.065(6)
Si2 C52 1.882(3)
Si2 C58 1.883(3)
Si2 C64 1.886(3)
Si2 C43 1.892(3)
N1 C6 1.364(4)
N1 C2 1.375(4)
C2 C3 1.399(4)
C2 C51 1.467(4)
C3 C4 1.375(4)
C3 H3 0.95
C4 C5 1.383(4)
C4 H4 0.95
C5 C6 1.395(4)
C5 H5 0.95
C6 C21 1.475(4)
O11 C12 1.345(4)
C12 C21 1.398(4)
C12 C13 1.437(4)
C13 C14 1.379(5)
C14 C15 1.431(5)
C14 H14 0.95
C15 C16 1.414(5)
C15 C20 1.418(4)
C16 C17 1.373(6)
C16 H16 0.95
C17 C18 1.396(6)
C17 H17 0.95
C18 C19 1.374(5)
C18 H18 0.95
C19 C20 1.430(5)
C19 H19 0.95
C20 C21 1.455(4)
C22 C27 1.393(5)
C22 C23 1.404(6)
C23 C24 1.366(6)
C23 H23 0.95
C24 C25 1.374(7)
C24 H24 0.95
C25 C26 1.375(7)
C25 H25 0.95
C26 C27 1.389(6)
C26 H26 0.95
C27 H27 0.95
C28A C29A 1.39
C28A C33A 1.39
C29A C30A 1.39
C29A H29A 0.95
C30A C31A 1.39
C30A H30A 0.95
C31A C32A 1.39
C31A H31A 0.95
C32A C33A 1.39
C32A H32A 0.95
C33A H33A 0.95
C28B C29B 1.39
C28B C33B 1.39
C29B C30B 1.39
C29B H29B 0.95
C30B C31B 1.39
C30B H30B 0.95
C31B C32B 1.39
C31B H31B 0.95
C32B C33B 1.39
C32B H32B 0.95
C33B H33B 0.95
C34A C35A 1.39
C34A C39A 1.39
C35A C36A 1.39
C35A H35A 0.95
C36A C37A 1.39
C36A H36A 0.95
C37A C38A 1.39
C37A H37A 0.95
C38A C39A 1.39
C38A H38A 0.95
C39A H39A 0.95
C34B C35B 1.39
C34B C39B 1.39
C35B C36B 1.39
C35B H35B 0.95
C36B C37B 1.39
C36B H36B 0.95
C37B C38B 1.39
C37B H37B 0.95
C38B C39B 1.39
C38B H38B 0.95
C39B H39B 0.95
O51 C42 1.351(3)
C42 C51 1.409(4)
C42 C43 1.426(4)
C43 C44 1.374(4)
C44 C45 1.429(4)
C44 H44 0.95
C45 C50 1.409(4)
C45 C46 1.422(4)
C46 C47 1.364(5)
C46 H46 0.95
C47 C48 1.402(5)
C47 H47 0.95
C48 C49 1.371(5)
C48 H48 0.95
C49 C50 1.428(4)
C49 H49 0.95
C50 C51 1.440(4)
C52 C53 1.392(5)
C52 C57 1.416(4)
C53 C54 1.383(5)
C53 H53 0.95
C54 C55 1.383(5)
C54 H54 0.95
C55 C56 1.384(5)
C55 H55 0.95
C56 C57 1.391(5)
C56 H56 0.95
C57 H57 0.95
C58 C63 1.385(4)
C58 C59 1.410(4)
C59 C60 1.388(5)
C59 H59 0.95
C60 C61 1.384(5)
C60 H60 0.95
C61 C62 1.382(5)
C61 H61 0.95
C62 C63 1.381(5)
C62 H62 0.95
C63 H63 0.95
C64 C65 1.394(4)
C64 C69 1.411(4)
C65 C66 1.399(5)
C65 H65 0.95
C66 C67 1.383(5)
C66 H66 0.95
C67 C68 1.388(5)
C67 H67 0.95
C68 C69 1.382(5)
C68 H68 0.95
C69 H69 0.95
O71 C72 1.217(4)
C72 O73 1.314(4)
C72 C83A 1.434(18)
C72 C83B 1.567(16)
O73 C74 1.452(5)
C74 C75 1.529(6)
C74 H74A 0.99
C74 H74B 0.99
C75 H75A 0.98
C75 H75B 0.98
C75 H75C 0.98
O74A C82A 1.427(7)
C82A C84A 1.577(9)
C82A C83A 1.589(14)
C82A H82A 1
C83A H83A 0.99
C83A H83B 0.99
C84A F85 1.161(7)
C84A F86B 1.256(10)
C84A F92A 1.507(9)
C84A F86A 1.540(10)
C84A F91A 1.735(11)
C82B C83B 1.487(19)
C82B C84B 1.712(9)
C82B H82B 1
C83B H83C 0.99
C83B H83D 0.99
C84B F91A 0.871(10)
C84B F92A 0.997(10)
C84B F86B 1.722(11)
C84B F85 1.837(9)
F86A F86B 0.711(10)
F86B F92A 1.315(9)
F91A F92A 1.665(13)

loop_
_geom_torsion_atom_site_label_1
_geom_torsion_atom_site_label_2
_geom_torsion_atom_site_label_3
_geom_torsion_atom_site_label_4
_geom_torsion
O74A Al1 N1 C6 -100.5(2)
O11 Al1 N1 C6 20.3(2)
O51 Al1 N1 C6 138.5(2)
O74A Al1 N1 C2 90.7(2)
O11 Al1 N1 C2 -148.6(2)
O51 Al1 N1 C2 -30.3(2)
C6 N1 C2 C3 -3.2(4)
Al1 N1 C2 C3 165.9(2)
C6 N1 C2 C51 -176.1(2)
Al1 N1 C2 C51 -7.0(3)
N1 C2 C3 C4 -1.1(4)
C51 C2 C3 C4 172.0(3)
C2 C3 C4 C5 3.5(5)
C3 C4 C5 C6 -1.7(5)
C2 N1 C6 C5 5.0(4)
Al1 N1 C6 C5 -163.7(2)
C2 N1 C6 C21 179.6(2)
Al1 N1 C6 C21 11.0(3)
C4 C5 C6 N1 -2.6(4)
C4 C5 C6 C21 -177.2(3)
O74A Al1 O11 C12 52.4(3)
O51 Al1 O11 C12 -133.7(2)
N1 Al1 O11 C12 -41.3(2)
O71 Al1 O11 C12 142.5(2)
Al1 O11 C12 C21 29.7(4)
Al1 O11 C12 C13 -153.2(2)
O11 C12 C13 C14 176.5(3)
C21 C12 C13 C14 -6.5(5)
O11 C12 C13 Si1 -2.3(4)
C21 C12 C13 Si1 174.8(2)
C28B Si1 C13 C14 121.1(4)
C34B Si1 C13 C14 -114.9(4)
C22 Si1 C13 C14 4.1(3)
C34A Si1 C13 C14 -108.6(4)
C28A Si1 C13 C14 119.0(4)
C28B Si1 C13 C12 -60.1(4)
C34B Si1 C13 C12 63.8(4)
C22 Si1 C13 C12 -177.2(3)
C34A Si1 C13 C12 70.1(4)
C28A Si1 C13 C12 -62.3(4)
C12 C13 C14 C15 -1.3(5)
Si1 C13 C14 C15 177.5(2)
C13 C14 C15 C16 -174.9(3)
C13 C14 C15 C20 2.8(5)
C20 C15 C16 C17 -2.4(5)
C14 C15 C16 C17 175.2(3)
C15 C16 C17 C18 -0.9(6)
C16 C17 C18 C19 2.9(6)
C17 C18 C19 C20 -1.7(6)
C16 C15 C20 C19 3.5(5)
C14 C15 C20 C19 -174.2(3)
C16 C15 C20 C21 -179.1(3)
C14 C15 C20 C21 3.2(4)
C18 C19 C20 C15 -1.5(5)
C18 C19 C20 C21 -178.8(3)
O11 C12 C21 C20 -170.8(3)
C13 C12 C21 C20 12.3(4)
O11 C12 C21 C6 15.5(4)
C13 C12 C21 C6 -161.4(3)
C15 C20 C21 C12 -10.5(4)
C19 C20 C21 C12 166.7(3)
C15 C20 C21 C6 163.2(3)
C19 C20 C21 C6 -19.6(4)
N1 C6 C21 C12 -34.7(4)
C5 C6 C21 C12 140.0(3)
N1 C6 C21 C20 151.8(3)
C5 C6 C21 C20 -33.6(4)
C28B Si1 C22 C27 -44.7(5)
C34B Si1 C22 C27 -159.8(4)
C13 Si1 C22 C27 78.1(4)
C34A Si1 C22 C27 -169.4(5)
C28A Si1 C22 C27 -39.5(5)
C28B Si1 C22 C23 136.8(5)
C34B Si1 C22 C23 21.6(5)
C13 Si1 C22 C23 -100.4(4)
C34A Si1 C22 C23 12.1(6)
C28A Si1 C22 C23 142.0(5)
C27 C22 C23 C24 -0.5(8)
Si1 C22 C23 C24 178.0(4)
C22 C23 C24 C25 1.1(9)
C23 C24 C25 C26 -1.6(9)
C24 C25 C26 C27 1.6(7)
C25 C26 C27 C22 -1.1(7)
C23 C22 C27 C26 0.5(6)
Si1 C22 C27 C26 -178.1(3)
C28B Si1 C28A C29A 40(5)
C34B Si1 C28A C29A 70.1(6)
C13 Si1 C28A C29A -163.3(4)
C22 Si1 C28A C29A -47.9(5)
C34A Si1 C28A C29A 72.7(6)
C28B Si1 C28A C33A -145(6)
C34B Si1 C28A C33A -114.3(4)
C13 Si1 C28A C33A 12.4(4)
C22 Si1 C28A C33A 127.8(4)
C34A Si1 C28A C33A -111.6(5)
C33A C28A C29A C30A 0
Si1 C28A C29A C30A 175.6(6)
C28A C29A C30A C31A 0
C29A C30A C31A C32A 0
C30A C31A C32A C33A 0
C31A C32A C33A C28A 0
C29A C28A C33A C32A 0
Si1 C28A C33A C32A -175.7(6)
C34B Si1 C28B C29B 60.4(5)
C13 Si1 C28B C29B -172.9(3)
C22 Si1 C28B C29B -55.3(5)
C34A Si1 C28B C29B 62.4(5)
C28A Si1 C28B C29B -149(6)
C34B Si1 C28B C33B -125.8(5)
C13 Si1 C28B C33B 0.9(6)
C22 Si1 C28B C33B 118.5(4)
C34A Si1 C28B C33B -123.8(5)
C28A Si1 C28B C33B 25(5)
C33B C28B C29B C30B 0
Si1 C28B C29B C30B 174.1(6)
C28B C29B C30B C31B 0
C29B C30B C31B C32B 0
C30B C31B C32B C33B 0
C31B C32B C33B C28B 0
C29B C28B C33B C32B 0
Si1 C28B C33B C32B -173.5(7)
C28B Si1 C34A C35A -34.4(6)
C34B Si1 C34A C35A -22(3)
C13 Si1 C34A C35A -163.4(4)
C22 Si1 C34A C35A 83.2(5)
C28A Si1 C34A C35A -37.4(6)
C28B Si1 C34A C39A 150.8(4)
C34B Si1 C34A C39A 163(3)
C13 Si1 C34A C39A 21.7(4)
C22 Si1 C34A C39A -91.7(4)
C28A Si1 C34A C39A 147.7(4)
C39A C34A C35A C36A 0
Si1 C34A C35A C36A -174.7(7)
C34A C35A C36A C37A 0
C35A C36A C37A C38A 0
C36A C37A C38A C39A 0
C37A C38A C39A C34A 0
C35A C34A C39A C38A 0
Si1 C34A C39A C38A 175.1(6)
C28B Si1 C34B C35B -38.7(5)
C13 Si1 C34B C35B -166.4(3)
C22 Si1 C34B C35B 75.3(4)
C34A Si1 C34B C35B 153(3)
C28A Si1 C34B C35B -41.3(5)
C28B Si1 C34B C39B 149.6(4)
C13 Si1 C34B C39B 21.8(5)
C22 Si1 C34B C39B -96.4(4)
C34A Si1 C34B C39B -19(3)
C28A Si1 C34B C39B 146.9(4)
C39B C34B C35B C36B 0
Si1 C34B C35B C36B -171.7(6)
C34B C35B C36B C37B 0
C35B C36B C37B C38B 0
C36B C37B C38B C39B 0
C37B C38B C39B C34B 0
C35B C34B C39B C38B 0
Si1 C34B C39B C38B 171.7(6)
O74A Al1 O51 C42 -43.5(2)
O11 Al1 O51 C42 142.7(2)
N1 Al1 O51 C42 49.9(2)
O71 Al1 O51 C42 -132.2(2)
Al1 O51 C42 C51 -29.9(3)
Al1 O51 C42 C43 152.5(2)
O51 C42 C43 C44 -171.8(3)
C51 C42 C43 C44 10.7(4)
O51 C42 C43 Si2 8.1(4)
C51 C42 C43 Si2 -169.5(2)
C52 Si2 C43 C44 -146.5(2)
C58 Si2 C43 C44 92.2(3)
C64 Si2 C43 C44 -27.0(3)
C52 Si2 C43 C42 33.6(3)
C58 Si2 C43 C42 -87.6(3)
C64 Si2 C43 C42 153.2(2)
C42 C43 C44 C45 0.9(4)
Si2 C43 C44 C45 -178.9(2)
C43 C44 C45 C50 -6.8(5)
C43 C44 C45 C46 176.0(3)
C50 C45 C46 C47 2.1(5)
C44 C45 C46 C47 179.3(3)
C45 C46 C47 C48 1.4(5)
C46 C47 C48 C49 -3.0(5)
C47 C48 C49 C50 1.2(5)
C46 C45 C50 C49 -3.8(4)
C44 C45 C50 C49 178.9(3)
C46 C45 C50 C51 178.5(3)
C44 C45 C50 C51 1.2(4)
C48 C49 C50 C45 2.2(4)
C48 C49 C50 C51 179.8(3)
O51 C42 C51 C50 166.4(2)
C43 C42 C51 C50 -16.1(4)
O51 C42 C51 C2 -23.7(4)
C43 C42 C51 C2 153.8(3)
C45 C50 C51 C42 9.8(4)
C49 C50 C51 C42 -167.7(3)
C45 C50 C51 C2 -159.9(3)
C49 C50 C51 C2 22.5(4)
N1 C2 C51 C42 41.2(4)
C3 C2 C51 C42 -131.8(3)
N1 C2 C51 C50 -149.0(3)
C3 C2 C51 C50 37.9(4)
C58 Si2 C52 C53 51.6(3)
C64 Si2 C52 C53 171.5(2)
C43 Si2 C52 C53 -70.6(3)
C58 Si2 C52 C57 -118.6(2)
C64 Si2 C52 C57 1.3(3)
C43 Si2 C52 C57 119.2(2)
C57 C52 C53 C54 0.4(5)
Si2 C52 C53 C54 -170.1(3)
C52 C53 C54 C55 1.0(6)
C53 C54 C55 C56 -1.4(6)
C54 C55 C56 C57 0.5(6)
C55 C56 C57 C52 0.9(5)
C53 C52 C57 C56 -1.3(4)
Si2 C52 C57 C56 169.3(3)
C52 Si2 C58 C63 -134.2(3)
C64 Si2 C58 C63 109.1(3)
C43 Si2 C58 C63 -4.7(3)
C52 Si2 C58 C59 45.2(3)
C64 Si2 C58 C59 -71.6(3)
C43 Si2 C58 C59 174.7(3)
C63 C58 C59 C60 -1.2(5)
Si2 C58 C59 C60 179.4(3)
C58 C59 C60 C61 1.6(6)
C59 C60 C61 C62 -0.6(6)
C60 C61 C62 C63 -0.7(6)
C61 C62 C63 C58 1.0(5)
C59 C58 C63 C62 0.0(5)
Si2 C58 C63 C62 179.3(3)
C52 Si2 C64 C65 -107.1(3)
C58 Si2 C64 C65 8.9(3)
C43 Si2 C64 C65 125.1(3)
C52 Si2 C64 C69 73.4(3)
C58 Si2 C64 C69 -170.6(2)
C43 Si2 C64 C69 -54.3(3)
C69 C64 C65 C66 0.8(5)
Si2 C64 C65 C66 -178.6(3)
C64 C65 C66 C67 -0.4(5)
C65 C66 C67 C68 -0.3(5)
C66 C67 C68 C69 0.5(5)
C67 C68 C69 C64 0.0(5)
C65 C64 C69 C68 -0.6(5)
Si2 C64 C69 C68 178.9(3)
O74A Al1 O71 C72 -10.1(3)
O11 Al1 O71 C72 -130.7(3)
O51 Al1 O71 C72 110.8(3)
Al1 O71 C72 O73 -171.7(3)
Al1 O71 C72 C83A -7.3(7)
Al1 O71 C72 C83B 20.0(7)
O71 C72 O73 C74 2.3(6)
C83A C72 O73 C74 -163.8(6)
C83B C72 O73 C74 171.3(6)
C72 O73 C74 C75 -173.2(4)
O11 Al1 O74A C82A 67.6(4)
O51 Al1 O74A C82A -106.1(4)
N1 Al1 O74A C82A 161.1(4)
O71 Al1 O74A C82A -20.5(4)
Al1 O74A C82A C84A 175.5(3)
Al1 O74A C82A C83A 61.2(8)
O71 C72 C83A C82A 48.4(11)
O73 C72 C83A C82A -145.3(7)
C83B C72 C83A C82A -43(3)
O74A C82A C83A C72 -73.3(10)
C84A C82A C83A C72 174.0(8)
O74A C82A C84A F85 69.5(7)
C83A C82A C84A F85 -176.9(8)
O74A C82A C84A F86B -164.3(7)
C83A C82A C84A F86B -50.7(11)
O74A C82A C84A F92A -101.8(7)
C83A C82A C84A F92A 11.8(10)
O74A C82A C84A F86A 170.6(6)
C83A C82A C84A F86A -75.8(9)
O74A C82A C84A F91A -32.8(7)
C83A C82A C84A F91A 80.8(8)
C84B C82B C83B C72 -163.5(7)
O71 C72 C83B C82B -45.7(10)
O73 C72 C83B C82B 144.8(7)
C83A C72 C83B C82B 58(3)
C83B C82B C84B F91A -179.2(11)
C83B C82B C84B F92A 35.8(12)
C83B C82B C84B F86B -12.9(9)
C83B C82B C84B F85 -80.9(7)
F86B C84A F85 C84B 106.7(9)
F92A C84A F85 C84B 44.5(8)
F86A C84A F85 C84B 130.3(8)
C82A C84A F85 C84B -125.5(9)
F91A C84A F85 C84B -8.3(6)
F91A C84B F85 C84A 163.2(11)
F92A C84B F85 C84A -63.0(9)
C82B C84B F85 C84A 47.9(6)
F86B C84B F85 C84A -44.9(7)
F85 C84A F86A F86B -124.6(13)
F92A C84A F86A F86B 4.9(12)
C82A C84A F86A F86B 121.6(13)
F91A C84A F86A F86B -25.6(16)
C84A F86A F86B F92A -32(9)
C84A F86A F86B C84B 1.6(11)
F85 C84A F86B F86A 61.0(14)
F92A C84A F86B F86A -174.1(15)
C82A C84A F86B F86A -65.9(14)
F91A C84A F86B F86A 161.7(11)
F85 C84A F86B F92A -124.9(7)
F86A C84A F86B F92A 174.1(15)
C82A C84A F86B F92A 108.2(7)
F91A C84A F86B F92A -24.1(7)
F85 C84A F86B C84B -117.2(9)
F92A C84A F86B C84B 7.7(7)
F86A C84A F86B C84B -178.2(12)
C82A C84A F86B C84B 115.9(9)
F91A C84A F86B C84B -16.5(5)
F91A C84B F86B F86A 95(3)
F92A C84B F86B F86A -170(2)
C82B C84B F86B F86A -61(2)
F85 C84B F86B F86A 32.1(19)
F91A C84B F86B C84A 98(2)
F92A C84B F86B C84A -167.3(11)
C82B C84B F86B C84A -58.1(7)
F85 C84B F86B C84A 34.6(6)
F91A C84B F86B F92A -95(2)
C82B C84B F86B F92A 109.2(7)
F85 C84B F86B F92A -158.1(7)
C82B C84B F91A F92A -137.4(17)
F86B C84B F91A F92A 69.4(16)
F85 C84B F91A F92A 125.4(13)
F92A C84B F91A C84A -138(2)
C82B C84B F91A C84A 84.6(12)
F86B C84B F91A C84A -69(2)
F85 C84B F91A C84A -12.7(9)
F85 C84A F91A C84B 159.8(13)
F86B C84A F91A C84B 46.8(13)
F92A C84A F91A C84B 24.0(12)
F86A C84A F91A C84B 59.1(14)
C82A C84A F91A C84B -85.1(13)
F85 C84A F91A F92A 135.8(5)
F86B C84A F91A F92A 22.7(6)
F86A C84A F91A F92A 35.1(8)
C82A C84A F91A F92A -109.2(6)
F91A C84B F92A F86B 139.6(13)
C82B C84B F92A F86B -80.5(7)
F85 C84B F92A F86B 22.2(8)
F91A C84B F92A C84A 148.8(16)
C82B C84B F92A C84A -71.3(7)
F86B C84B F92A C84A 9.2(8)
F85 C84B F92A C84A 31.4(5)
C82B C84B F92A F91A 139.8(17)
F86B C84B F92A F91A -139.6(13)
F85 C84B F92A F91A -117.4(14)
F86A F86B F92A C84B 41(10)
C84A F86B F92A C84B 8.0(7)
F86A F86B F92A C84A 33(9)
C84B F86B F92A C84A -8.0(7)
F86A F86B F92A F91A 59(10)
C84A F86B F92A F91A 25.5(6)
C84B F86B F92A F91A 17.4(5)
F85 C84A F92A C84B -79.0(10)
F86B C84A F92A C84B -168.4(10)
F86A C84A F92A C84B -171.1(8)
C82A C84A F92A C84B 90.5(9)
F91A C84A F92A C84B -13.8(7)
F85 C84A F92A F86B 89.4(9)
F86A C84A F92A F86B -2.7(7)
C82A C84A F92A F86B -101.1(8)
F91A C84A F92A F86B 154.5(7)
F85 C84A F92A F91A -65.2(8)
F86B C84A F92A F91A -154.5(7)
F86A C84A F92A F91A -157.2(5)
C82A C84A F92A F91A 104.4(6)
C84A F91A F92A C84B 23.0(13)
C84B F91A F92A F86B -44.9(14)
C84A F91A F92A F86B -21.8(5)
C84B F91A F92A C84A -23.0(13)

loop_
_platon_squeeze_void_nr
_platon_squeeze_void_average_x
_platon_squeeze_void_average_y
_platon_squeeze_void_average_z
_platon_squeeze_void_volume
_platon_squeeze_void_count_electrons
_platon_squeeze_void_content
1 -0.235 0.265 0.235 827 108 ' '
2 0.427 0.338 0.430 7 0 ' '
3 0.572 0.661 0.570 6 0 ' '
